data_2229767
loop_
_publ_author_name
'Rivera, Augusto'
'Quiroga, Diego'
'R\'ios-Motta, Jaime'
'Du\<sek, Michal'
'Fejfarov\'a, Karla'

_publ_section_title
;
 4,4'-Dibromo-2,2'-{[(3a<i>S</i>,7a<i>S</i>)-2,3,3a,4,5,6,7,7a-octahydro-1<i>H</i>-1,3-benzimidazole-1,3-diyl]bis(methylidene)}diphenol
;
_journal_coeditor_code NG5118
_journal_issue 4
_journal_name_full 'Acta Crystallographica Section E'
_journal_page_first o753
_journal_paper_doi 10.1107/S1600536811006489
_journal_volume 67
_journal_year 2011
_chemical_formula_iupac 'C21 H24 Br2 N2 O2'
_chemical_formula_moiety 'C21 H24 Br2 N2 O2'
_chemical_formula_sum 'C21 H24 Br2 N2 O2'
_chemical_formula_weight 496.2
_chemical_name_systematic
;
4,4'-Dibromo-2,2'-{[(3a<i>S</i>,7a<i>S</i>)-2,3,3a,4,5,6,7,7a-octahydro-
1<i>H</i>-1,3-benzimidazole-1,3-diyl]bis(methylidene)}diphenol
;
_space_group_IT_number 18
_symmetry_cell_setting orthorhombic
_symmetry_space_group_name_Hall 'P 2 2ab'
_symmetry_space_group_name_H-M 'P 21 21 2'
_cell_angle_alpha 90
_cell_angle_beta 90
_cell_angle_gamma 90
_cell_formula_units_Z 2
_cell_length_a 5.9645(2)
_cell_length_b 18.5497(4)
_cell_length_c 9.0494(2)
_cell_measurement_reflns_used 16248
_cell_measurement_temperature 120
_cell_measurement_theta_max 66.5363
_cell_measurement_theta_min 4.7602
_cell_volume 1001.22(5)
_computing_cell_refinement 'Crysalis RED (Oxford Diffraction, 2009)'
_computing_data_collection 'Crysalis CCD (Oxford Diffraction, 2009)'
_computing_data_reduction 'Crysalis RED (Oxford Diffraction, 2009)'
_computing_molecular_graphics 'DIAMOND (Brandenburg & Putz, 2005)'
_computing_publication_material 'JANA2006 (Pet\<r\'i\<cek <i>et al.</i>, 2006)'
_computing_structure_refinement 'JANA2006 (Pet\<r\'i\<cek <i>et al.</i>, 2006)'
_computing_structure_solution 'SIR2002 (Burla <i>et al.</i>, 2003)'
_diffrn_ambient_temperature 120
_diffrn_detector_area_resol_mean 10.3784
_diffrn_measured_fraction_theta_full 0.98
_diffrn_measured_fraction_theta_max 0.98
_diffrn_measurement_device 'four-cycle diffractometer'
_diffrn_measurement_device_type
;
Oxford Diffraction Xcalibur diffractometer with an Atlas detector
;
_diffrn_measurement_method 'Rotation method data acquisition using \w'
_diffrn_radiation_monochromator mirror
_diffrn_radiation_source 'X-ray tube'
_diffrn_radiation_type 'Cu K\a'
_diffrn_radiation_wavelength 1.54184
_diffrn_reflns_av_R_equivalents 0.0223
_diffrn_reflns_av_sigmaI/netI 0.0038
_diffrn_reflns_limit_h_max 6
_diffrn_reflns_limit_h_min -7
_diffrn_reflns_limit_k_max 10
_diffrn_reflns_limit_k_min -10
_diffrn_reflns_limit_l_max 21
_diffrn_reflns_limit_l_min -21
_diffrn_reflns_number 17493
_diffrn_reflns_reduction_process
;
Integration of the CCD images was done by program Crysalis RED
(Oxford diffraction, 2008). The same program was used for indexing of the
crystal shape and absorption correction.
;
_diffrn_reflns_theta_full 66.78
_diffrn_reflns_theta_max 66.78
_diffrn_reflns_theta_min 4.77
_exptl_absorpt_coefficient_mu 5.323
_exptl_absorpt_correction_T_max 0.678
_exptl_absorpt_correction_T_min 0.454
_exptl_absorpt_correction_type analytical
_exptl_absorpt_process_details '(CrysAlisPro; Oxford Diffraction, 2009)'
_exptl_crystal_colour colorless
_exptl_crystal_density_diffrn 1.6455
_exptl_crystal_density_method 'not measured'
_exptl_crystal_description prism
_exptl_crystal_F_000 500
_exptl_crystal_size_max 0.1935
_exptl_crystal_size_mid 0.1321
_exptl_crystal_size_min 0.0952
_refine_diff_density_max 0.11
_refine_diff_density_min -0.12
_refine_ls_abs_structure_details 'Flack (1983), 670 Friedel pairs'
_refine_ls_abs_structure_Flack 0.01(2)
_refine_ls_extinction_method none
_refine_ls_goodness_of_fit_ref 1.21
_refine_ls_hydrogen_treatment mixed
_refine_ls_number_constraints 45
_refine_ls_number_parameters 126
_refine_ls_number_reflns 1749
_refine_ls_number_restraints 1
_refine_ls_R_factor_all 0.0146
_refine_ls_R_factor_gt 0.0145
_refine_ls_shift/su_max 0.0009
_refine_ls_shift/su_mean 0.0001
_refine_ls_structure_factor_coef Fsqd
_refine_ls_weighting_details w=1/[\s^2^(I)+0.0016I^2^]
_refine_ls_weighting_scheme sigma
_refine_ls_wR_factor_gt 0.0490
_refine_ls_wR_factor_ref 0.0493
_reflns_number_gt 1739
_reflns_number_total 1749
_reflns_threshold_expression I>3\s(I)
_cod_data_source_file ng5118.cif
_cod_data_source_block I
_cod_original_sg_symbol_Hall 'P 2 2ab '
_cod_database_code 2229767

loop_
_symmetry_equiv_pos_site_id
_symmetry_equiv_pos_as_xyz
1 x,y,z
2 -x,-y,z
3 -x+1/2,y+1/2,-z
4 x+1/2,-y+1/2,-z

loop_
_atom_site_type_symbol
_atom_site_label
_atom_site_fract_x
_atom_site_fract_y
_atom_site_fract_z
_atom_site_U_iso_or_equiv
_atom_site_adp_type
_atom_site_calc_flag
_atom_site_refinement_flags
_atom_site_occupancy
_atom_site_disorder_assembly
_atom_site_disorder_group
Br Br1 0.55638(3) 0.229059(8) 0.146172(18) 0.02610(7) Uani d . 1 . .
O O1 0.99958(19) 0.42005(6) 0.59844(13) 0.0226(3) Uani d . 1 . .
N N1 0.59652(10) 0.44416(5) 0.71146(11) 0.0163(4) Uani d . 1 . .
C C1 0.5 0.5 0.61175(12) 0.0154(6) Uani d . 1 . .
C C2 0.5511(3) 0.36959(8) 0.66196(17) 0.0165(4) Uani d . 1 . .
C C3 0.6757(3) 0.35153(7) 0.52184(17) 0.0156(4) Uani d . 1 . .
C C4 0.8947(3) 0.37777(8) 0.49815(18) 0.0174(4) Uani d . 1 . .
C C5 1.0085(3) 0.35992(9) 0.36866(19) 0.0204(4) Uani d . 1 . .
C C6 0.9120(3) 0.31499(8) 0.26478(18) 0.0205(5) Uani d . 1 . .
C C7 0.6975(3) 0.28860(8) 0.29074(18) 0.0180(4) Uani d . 1 . .
C C8 0.5810(2) 0.30615(8) 0.41680(17) 0.0160(4) Uani d . 1 . .
C C9 0.5029(3) 0.45921(8) 0.85825(17) 0.0179(4) Uani d . 1 . .
C C10 0.6319(3) 0.43125(9) 0.99165(18) 0.0268(5) Uani d . 1 . .
C C11 0.5129(4) 0.45880(10) 1.13117(19) 0.0322(6) Uani d . 1 . .
H H1a 0.382527 0.479008 0.553376 0.0185 Uiso d . 1 . .
H H2a 0.39302 0.363598 0.646178 0.0198 Uiso d . 1 . .
H H2b 0.593539 0.336399 0.738387 0.0198 Uiso d . 1 . .
H H5 1.155662 0.379087 0.351434 0.0245 Uiso d . 1 . .
H H6 0.991627 0.302257 0.176355 0.0245 Uiso d . 1 . .
H H8 0.433442 0.286947 0.43234 0.0192 Uiso d . 1 . .
H H9 0.362416 0.434666 0.870296 0.0214 Uiso d . 1 . .
H H10a 0.782412 0.449589 0.989185 0.0322 Uiso d . 1 . .
H H10b 0.63082 0.3795 0.991145 0.0322 Uiso d . 1 . .
H H11a 0.5957 0.444143 1.217041 0.0386 Uiso d . 1 . .
H H11b 0.367722 0.43676 1.138666 0.0386 Uiso d . 1 . .
H H1o 0.904(3) 0.4361(12) 0.657(2) 0.0272 Uiso d . 1 . .

loop_
_atom_site_aniso_label
_atom_site_aniso_U_11
_atom_site_aniso_U_22
_atom_site_aniso_U_33
_atom_site_aniso_U_12
_atom_site_aniso_U_13
_atom_site_aniso_U_23
_atom_site_aniso_type_symbol
Br1 0.03375(13) 0.02617(12) 0.01839(12) -0.00261(7) -0.00326(7) -0.00361(7) Br
O1 0.0184(6) 0.0183(5) 0.0312(7) -0.0015(4) -0.0002(5) -0.0041(5) O
N1 0.0203(7) 0.0104(6) 0.0182(7) 0.0013(5) 0.0010(5) -0.0010(5) N
C1 0.0145(10) 0.0119(9) 0.0197(10) 0.0006(7) 0 0 C
C2 0.0189(7) 0.0107(7) 0.0199(7) -0.0017(5) 0.0040(7) -0.0010(6) C
C3 0.0185(7) 0.0095(6) 0.0188(7) 0.0034(6) 0.0013(6) 0.0036(6) C
C4 0.0176(7) 0.0110(7) 0.0236(8) 0.0019(5) -0.0012(6) 0.0012(6) C
C5 0.0174(7) 0.0167(7) 0.0271(8) 0.0016(6) 0.0032(6) 0.0049(7) C
C6 0.0229(9) 0.0184(7) 0.0201(8) 0.0063(6) 0.0029(6) 0.0046(6) C
C7 0.0243(8) 0.0134(6) 0.0165(8) 0.0034(6) -0.0013(6) 0.0005(6) C
C8 0.0143(7) 0.0119(7) 0.0220(8) 0.0018(5) -0.0021(6) 0.0023(6) C
C9 0.0215(8) 0.0153(8) 0.0169(7) 0.0023(5) 0.0009(6) 0.0022(6) C
C10 0.0437(10) 0.0176(7) 0.0191(8) 0.0094(6) -0.0006(8) 0.0008(7) C
C11 0.0521(12) 0.0251(10) 0.0193(8) 0.0110(8) 0.0014(9) 0.0042(7) C

loop_
_atom_type_symbol
_atom_type_scat_dispersion_real
_atom_type_scat_dispersion_imag
_atom_type_scat_source
C 0.0181 0.0091 'International Tables Vol C tables 4.2.6.8 and 6.1.1.1'
H 0.0000 0.0000 'International Tables Vol C tables 4.2.6.8 and 6.1.1.1'
Br -0.6763 1.2805 'International Tables Vol C tables 4.2.6.8 and 6.1.1.1'
N 0.0311 0.0180 'International Tables Vol C tables 4.2.6.8 and 6.1.1.1'
O 0.0492 0.0322 'International Tables Vol C tables 4.2.6.8 and 6.1.1.1'

loop_
_geom_angle_atom_site_label_1
_geom_angle_atom_site_label_2
_geom_angle_atom_site_label_3
_geom_angle_site_symmetry_1
_geom_angle_site_symmetry_2
_geom_angle_site_symmetry_3
_geom_angle
_geom_angle_publ_flag
C4 O1 H1o . . . 108.6(14) no
C1 N1 C2 . . . 113.34(9) no
C1 N1 C9 . . . 105.60(9) no
C2 N1 C9 . . . 112.48(10) no
N1 C1 N1 . . 2_665 105.43(9) no
N1 C1 H1a . . . 109.4713 no
N1 C1 H1a . . 2_665 109.4712 no
N1 C1 H1a 2_665 . . 109.4712 no
N1 C1 H1a 2_665 . 2_665 109.4713 no
H1a C1 H1a . . 2_665 113.2317 no
N1 C2 C3 . . . 111.86(12) no
N1 C2 H2a . . . 109.4713 no
N1 C2 H2b . . . 109.4715 no
C3 C2 H2a . . . 109.471 no
C3 C2 H2b . . . 109.4709 no
H2a C2 H2b . . . 106.9725 no
C2 C3 C4 . . . 120.52(13) no
C2 C3 C8 . . . 120.64(14) no
C4 C3 C8 . . . 118.78(14) no
O1 C4 C3 . . . 121.76(14) no
O1 C4 C5 . . . 118.47(13) no
C3 C4 C5 . . . 119.78(14) no
C4 C5 C6 . . . 120.83(14) no
C4 C5 H5 . . . 119.5819 no
C6 C5 H5 . . . 119.5833 no
C5 C6 C7 . . . 118.73(15) no
C5 C6 H6 . . . 120.6356 no
C7 C6 H6 . . . 120.636 no
Br1 C7 C6 . . . 119.62(12) no
Br1 C7 C8 . . . 118.88(12) no
C6 C7 C8 . . . 121.48(15) no
C3 C8 C7 . . . 120.37(14) no
C3 C8 H8 . . . 119.8142 no
C7 C8 H8 . . . 119.8142 no
N1 C9 C9 . . 2_665 101.48(12) no
N1 C9 C10 . . . 117.42(13) no
N1 C9 H9 . . . 110.1556 no
C9 C9 C10 2_665 . . 110.62(13) no
C9 C9 H9 2_665 . . 117.0073 no
C10 C9 H9 . . . 100.9265 no
C9 C10 C11 . . . 107.74(15) no
C9 C10 H10a . . . 109.471 no
C9 C10 H10b . . . 109.4714 no
C11 C10 H10a . . . 109.4709 no
C11 C10 H10b . . . 109.4716 no
H10a C10 H10b . . . 111.1472 no
C10 C11 C11 . . 2_665 112.17(15) no
C10 C11 H11a . . . 109.4713 no
C10 C11 H11b . . . 109.4711 no
C11 C11 H11a 2_665 . . 109.4712 no
C11 C11 H11b 2_665 . . 109.4713 no
H11a C11 H11b . . . 106.632 no

loop_
_geom_bond_atom_site_label_1
_geom_bond_atom_site_label_2
_geom_bond_site_symmetry_1
_geom_bond_site_symmetry_2
_geom_bond_distance
_geom_bond_publ_flag
Br1 C7 . . 1.9080(16) no
O1 C4 . . 1.353(2) no
O1 H1o . . 0.84(2) no
N1 C1 . . 1.4895(12) no
N1 C2 . . 1.4789(18) no
N1 C9 . . 1.4677(18) no
C1 H1a . . 0.96 no
C1 H1a . 2_665 0.96 no
C2 C3 . . 1.507(2) no
C2 H2a . . 0.96 no
C2 H2b . . 0.96 no
C3 C4 . . 1.410(2) no
C3 C8 . . 1.390(2) no
C4 C5 . . 1.394(2) no
C5 C6 . . 1.382(2) no
C5 H5 . . 0.96 no
C6 C7 . . 1.390(2) no
C6 H6 . . 0.96 no
C7 C8 . . 1.375(2) no
C8 H8 . . 0.96 no
C9 C9 . 2_665 1.514(2) no
C9 C10 . . 1.523(2) no
C9 H9 . . 0.96 no
C10 C11 . . 1.536(3) no
C10 H10a . . 0.96 no
C10 H10b . . 0.96 no
C11 C11 . 2_665 1.536(3) no
C11 H11a . . 0.96 no
C11 H11b . . 0.96 no

loop_
_geom_hbond_atom_site_label_D
_geom_hbond_atom_site_label_H
_geom_hbond_atom_site_label_A
_geom_hbond_site_symmetry_D
_geom_hbond_site_symmetry_H
_geom_hbond_site_symmetry_A
_geom_hbond_distance_DH
_geom_hbond_distance_HA
_geom_hbond_distance_DA
_geom_hbond_angle_DHA
_geom_hbond_publ_flag
O1 H1o N1 . . . 0.833(19) 1.905(18) 2.6506(13) 148.3(19) yes
C1 H1a O1 . . 1_455 0.96 2.57 3.3351(11) 137 yes
C8 H8 Cg2 . . 4_465 0.96 2.85 3.5407(16) 130 yes
C11 H11b Cg2 . . 1_565 0.96 2.86 3.728(2) 150 yes

loop_
_geom_torsion_atom_site_label_1
_geom_torsion_atom_site_label_2
_geom_torsion_atom_site_label_3
_geom_torsion_atom_site_label_4
_geom_torsion_site_symmetry_1
_geom_torsion_site_symmetry_2
_geom_torsion_site_symmetry_3
_geom_torsion_site_symmetry_4
_geom_torsion
_geom_torsion_publ_flag
C2 N1 C1 N1 . . . 2_665 138.00(9) ?
C9 N1 C1 N1 . . . 2_665 14.44(9) ?
C1 N1 C2 C3 . . . . 68.53(14) ?
C9 N1 C2 C3 . . . . -171.77(12) ?
C1 N1 C9 C10 . . . . -157.29(11) ?
C1 N1 C9 C9 . . . 2_665 -36.62(13) ?
C2 N1 C9 C10 . . . . 78.61(16) ?
C2 N1 C9 C9 . . . 2_665 -160.72(12) ?
N1 C2 C3 C4 . . . . 37.37(19) ?
N1 C2 C3 C8 . . . . -145.54(13) ?
C2 C3 C4 O1 . . . . -0.5(2) ?
C2 C3 C4 C5 . . . . 179.31(14) ?
C8 C3 C4 O1 . . . . -177.62(14) ?
C8 C3 C4 C5 . . . . 2.2(2) ?
C2 C3 C8 C7 . . . . -178.55(14) ?
C4 C3 C8 C7 . . . . -1.4(2) ?
O1 C4 C5 C6 . . . . 177.87(15) ?
C3 C4 C5 C6 . . . . -1.9(2) ?
C4 C5 C6 C7 . . . . 0.9(2) ?
C5 C6 C7 Br1 . . . . 177.93(12) ?
C5 C6 C7 C8 . . . . -0.1(2) ?
Br1 C7 C8 C3 . . . . -177.66(11) ?
C6 C7 C8 C3 . . . . 0.4(2) ?
N1 C9 C10 C11 . . . . 175.39(13) ?
C9 C9 C10 C11 2_665 . . . 59.64(18) ?
N1 C9 C9 N1 . . 2_665 2_665 45.12(14) ?
N1 C9 C9 C10 . . 2_665 2_665 170.46(12) ?
C10 C9 C9 N1 . . 2_665 2_665 170.46(12) ?
C10 C9 C9 C10 . . 2_665 2_665 -64.21(18) ?
C9 C10 C11 C11 . . . 2_665 -55.1(2) ?
C10 C11 C11 C10 . . 2_665 2_665 54.8(2) ?
